data_7053679
loop_
_publ_author_name
'Beele, Bj\"orn'
'Guenther, Johannes'
'Perera, Melanie'
'Stach, Michaela'
'Oeser, Thomas'
'Bl\"umel, Janet'

_publ_section_title
;
 New linker systems for superior immobilized catalysts
;
_journal_issue 12
_journal_name_full 'New Journal of Chemistry'
_journal_page_first 2729
_journal_paper_doi 10.1039/c0nj00482k
_journal_volume 34
_journal_year 2010
_chemical_formula_sum 'C24 H16 Br4 Si'
_chemical_formula_weight 652.10
_chemical_name_common 'Silane (1)'
_chemical_name_systematic
;
Silane (1)
;
_space_group_IT_number 82
_symmetry_cell_setting tetragonal
_symmetry_space_group_name_Hall 'I -4'
_symmetry_space_group_name_H-M 'I -4'
_atom_sites_solution_hydrogens geom
_atom_sites_solution_primary direct
_atom_sites_solution_secondary difmap
_audit_creation_method SHELXL-97
_cell_angle_alpha 90
_cell_angle_beta 90
_cell_angle_gamma 90
_cell_formula_units_Z 6
_cell_length_a 13.6296(1)
_cell_length_b 13.6296(1)
_cell_length_c 18.9768(2)
_cell_measurement_temperature 200(2)
_cell_volume 3525.24(5)
_computing_cell_refinement 'Bruker SMART'
_computing_data_collection 'Bruker SMART'
_computing_data_reduction 'Bruker SAINT'
_computing_molecular_graphics 'Bruker SHELXTL'
_computing_publication_material 'Bruker SHELXTL'
_computing_structure_refinement 'SHELXL-97 (Sheldrick, 1997)'
_computing_structure_solution 'SHELXS-97 (Sheldrick, 1990)'
_diffrn_ambient_temperature 200(2)
_diffrn_measured_fraction_theta_full 0.997
_diffrn_measured_fraction_theta_max 0.997
_diffrn_measurement_device_type 'CCD area detector'
_diffrn_measurement_method 'phi and omega scans'
_diffrn_radiation_monochromator graphite
_diffrn_radiation_source 'fine-focus sealed tube'
_diffrn_radiation_type MoK\a
_diffrn_radiation_wavelength 0.71073
_diffrn_reflns_av_R_equivalents 0.049
_diffrn_reflns_av_sigmaI/netI 0.045
_diffrn_reflns_limit_h_max 15
_diffrn_reflns_limit_h_min -15
_diffrn_reflns_limit_k_max 15
_diffrn_reflns_limit_k_min -15
_diffrn_reflns_limit_l_max 21
_diffrn_reflns_limit_l_min -21
_diffrn_reflns_number 13920
_diffrn_reflns_theta_full 24.11
_diffrn_reflns_theta_max 24.11
_diffrn_reflns_theta_min 1.84
_exptl_absorpt_coefficient_mu 6.909
_exptl_absorpt_correction_T_max 0.5450
_exptl_absorpt_correction_T_min 0.3387
_exptl_absorpt_correction_type multi-scan
_exptl_crystal_colour colourless
_exptl_crystal_density_diffrn 1.843
_exptl_crystal_density_meas 0
_exptl_crystal_density_method 'not measured'
_exptl_crystal_description irregular
_exptl_crystal_F_000 1884
_exptl_crystal_size_max 0.20
_exptl_crystal_size_mid 0.14
_exptl_crystal_size_min 0.10
_refine_diff_density_max 0.494
_refine_diff_density_min -0.662
_refine_diff_density_rms 0.091
_refine_ls_abs_structure_details 'Flack H D (1983), Acta Cryst. A39, 876-881'
_refine_ls_abs_structure_Flack 0.037(16)
_refine_ls_extinction_method none
_refine_ls_goodness_of_fit_ref 1.025
_refine_ls_hydrogen_treatment constr
_refine_ls_matrix_type full
_refine_ls_number_parameters 197
_refine_ls_number_reflns 2791
_refine_ls_number_restraints 0
_refine_ls_restrained_S_all 1.025
_refine_ls_R_factor_all 0.0444
_refine_ls_R_factor_gt 0.0365
_refine_ls_shift/su_max 0.000
_refine_ls_shift/su_mean 0.000
_refine_ls_structure_factor_coef Fsqd
_refine_ls_weighting_details 'calc w=1/[\s^2^(Fo^2^)+(0.0536P)^2^+5.2188P] where P=(Fo^2^+2Fc^2^)/3'
_refine_ls_weighting_scheme calc
_refine_ls_wR_factor_gt 0.0900
_refine_ls_wR_factor_ref 0.0948
_reflns_number_gt 2482
_reflns_number_total 2791
_reflns_threshold_expression >2sigma(I)
_cod_data_source_file c0nj00482k.txt
_cod_data_source_block bbe1
_cod_original_sg_symbol_H-M I-4
_cod_database_code 7053679

loop_
_symmetry_equiv_pos_as_xyz
'x, y, z'
'-x, -y, z'
'y, -x, -z'
'-y, x, -z'
'x+1/2, y+1/2, z+1/2'
'-x+1/2, -y+1/2, z+1/2'
'y+1/2, -x+1/2, -z+1/2'
'-y+1/2, x+1/2, -z+1/2'

loop_
_atom_site_label
_atom_site_type_symbol
_atom_site_fract_x
_atom_site_fract_y
_atom_site_fract_z
_atom_site_U_iso_or_equiv
_atom_site_adp_type
_atom_site_occupancy
_atom_site_symmetry_multiplicity
_atom_site_calc_flag
_atom_site_refinement_flags
Br1 Br 0.39842(6) 0.39323(6) 0.39210(4) 0.0562(2) Uani 1 1 d .
Br2 Br 0.11710(5) -0.11095(6) 0.77413(4) 0.0508(2) Uani 1 1 d .
Si1 Si 0.5000 0.0000 0.57905(12) 0.0257(5) Uani 1 2 d S
C11 C 0.4643(4) 0.1082(4) 0.5238(3) 0.0288(13) Uani 1 1 d .
C12 C 0.3899(5) 0.1713(5) 0.5425(4) 0.0430(17) Uani 1 1 d .
H12 H 0.3513 0.1563 0.5828 0.052 Uiso 1 1 calc R
C13 C 0.3687(5) 0.2577(5) 0.5039(4) 0.0501(19) Uani 1 1 d .
H13 H 0.3183 0.3012 0.5186 0.060 Uiso 1 1 calc R
C14 C 0.4241(4) 0.2769(5) 0.4439(4) 0.0365(15) Uani 1 1 d .
C15 C 0.4974(5) 0.2157(5) 0.4225(4) 0.0468(19) Uani 1 1 d .
H15 H 0.5340 0.2297 0.3811 0.056 Uiso 1 1 calc R
C16 C 0.5178(5) 0.1319(5) 0.4625(4) 0.0423(17) Uani 1 1 d .
H16 H 0.5693 0.0896 0.4479 0.051 Uiso 1 1 calc R
C21 C 0.3927(4) -0.0353(4) 0.6352(3) 0.0232(12) Uani 1 1 d .
C22 C 0.3593(4) 0.0265(4) 0.6900(3) 0.0291(14) Uani 1 1 d .
H22 H 0.3940 0.0855 0.6992 0.035 Uiso 1 1 calc R
C23 C 0.2791(4) 0.0047(4) 0.7302(3) 0.0296(13) Uani 1 1 d .
H23 H 0.2577 0.0487 0.7659 0.036 Uiso 1 1 calc R
C24 C 0.2298(4) -0.0818(4) 0.7183(3) 0.0284(13) Uani 1 1 d .
C25 C 0.2594(5) -0.1460(5) 0.6664(3) 0.0374(16) Uani 1 1 d .
H25 H 0.2248 -0.2055 0.6586 0.045 Uiso 1 1 calc R
C26 C 0.3416(5) -0.1223(5) 0.6255(3) 0.0340(15) Uani 1 1 d .
H26 H 0.3628 -0.1668 0.5901 0.041 Uiso 1 1 calc R
Br3 Br 0.91019(7) 0.64027(6) 0.71867(5) 0.0661(3) Uani 1 1 d .
Si2 Si 1.0000 1.0000 0.5000 0.0429(9) Uani 1 4 d S
C31 C 0.9739(5) 0.8928(5) 0.5588(4) 0.0409(15) Uani 1 1 d .
C32 C 1.0331(5) 0.8077(5) 0.5626(4) 0.0489(18) Uani 1 1 d .
H32 H 1.0863 0.8020 0.5305 0.059 Uiso 1 1 calc R
C33 C 1.0186(5) 0.7346(5) 0.6086(4) 0.0402(17) Uani 1 1 d .
H33 H 1.0612 0.6795 0.6107 0.048 Uiso 1 1 calc R
C34 C 0.9372(5) 0.7435(5) 0.6540(4) 0.0440(18) Uani 1 1 d .
C35 C 0.8768(6) 0.8229(6) 0.6532(4) 0.057(2) Uani 1 1 d .
H35 H 0.8229 0.8271 0.6848 0.069 Uiso 1 1 calc R
C36 C 0.8954(6) 0.8982(6) 0.6049(4) 0.0532(18) Uani 1 1 d .
H36 H 0.8535 0.9538 0.6037 0.064 Uiso 1 1 calc R

loop_
_atom_site_aniso_label
_atom_site_aniso_U_11
_atom_site_aniso_U_22
_atom_site_aniso_U_33
_atom_site_aniso_U_23
_atom_site_aniso_U_13
_atom_site_aniso_U_12
Br1 0.0416(5) 0.0475(5) 0.0795(6) 0.0330(4) -0.0018(4) 0.0013(4)
Br2 0.0414(4) 0.0507(5) 0.0601(5) -0.0048(4) 0.0218(4) -0.0105(4)
Si1 0.0246(12) 0.0241(12) 0.0284(13) 0.000 0.000 -0.0026(10)
C11 0.024(3) 0.029(3) 0.033(3) -0.001(3) -0.005(3) -0.003(2)
C12 0.041(4) 0.049(4) 0.040(4) 0.014(3) 0.010(3) 0.010(3)
C13 0.052(4) 0.041(4) 0.057(5) 0.014(4) 0.010(4) 0.018(3)
C14 0.027(3) 0.035(3) 0.047(4) 0.017(3) -0.004(3) -0.003(3)
C15 0.047(4) 0.050(5) 0.043(5) 0.007(3) 0.016(3) 0.000(4)
C16 0.046(4) 0.039(4) 0.042(4) 0.008(3) 0.011(3) 0.016(3)
C21 0.024(3) 0.021(3) 0.025(3) 0.006(2) -0.009(2) -0.005(2)
C22 0.030(3) 0.025(3) 0.032(3) -0.005(3) -0.010(3) -0.005(3)
C23 0.028(3) 0.032(3) 0.029(3) -0.002(3) -0.001(3) 0.001(3)
C24 0.020(3) 0.030(3) 0.036(3) 0.000(3) -0.001(3) 0.001(2)
C25 0.037(4) 0.030(3) 0.045(4) -0.004(3) 0.009(3) -0.007(3)
C26 0.037(4) 0.031(3) 0.034(4) -0.006(3) -0.003(3) 0.005(3)
Br3 0.0671(5) 0.0602(5) 0.0709(6) 0.0206(5) -0.0092(5) -0.0071(4)
Si2 0.0408(13) 0.0408(13) 0.047(2) 0.000 0.000 0.000
C31 0.038(4) 0.041(4) 0.044(4) -0.005(3) -0.002(3) 0.005(3)
C32 0.039(4) 0.052(4) 0.056(5) -0.009(4) -0.007(4) 0.008(3)
C33 0.032(4) 0.025(3) 0.064(5) -0.004(3) -0.010(3) 0.000(3)
C34 0.048(4) 0.036(4) 0.049(4) -0.003(3) -0.010(3) -0.010(3)
C35 0.067(5) 0.052(5) 0.053(5) 0.005(4) 0.011(4) 0.002(4)
C36 0.058(5) 0.045(5) 0.057(5) 0.005(4) 0.015(4) 0.015(4)

loop_
_atom_type_symbol
_atom_type_description
_atom_type_scat_dispersion_real
_atom_type_scat_dispersion_imag
_atom_type_scat_source
C C 0.0033 0.0016 'International Tables Vol C Tables 4.2.6.8 and 6.1.1.4'
H H 0.0000 0.0000 'International Tables Vol C Tables 4.2.6.8 and 6.1.1.4'
Si Si 0.0817 0.0704 'International Tables Vol C Tables 4.2.6.8 and 6.1.1.4'
Br Br -0.2901 2.4595 'International Tables Vol C Tables 4.2.6.8 and 6.1.1.4'

loop_
_geom_angle_atom_site_label_1
_geom_angle_atom_site_label_2
_geom_angle_atom_site_label_3
_geom_angle
_geom_angle_site_symmetry_1
_geom_angle_site_symmetry_3
C21 Si1 C21 110.6(4) . 2_655
C21 Si1 C11 108.6(3) . 2_655
C21 Si1 C11 108.5(2) 2_655 2_655
C21 Si1 C11 108.5(2) . .
C21 Si1 C11 108.6(3) 2_655 .
C11 Si1 C11 112.0(4) 2_655 .
C12 C11 C16 116.8(6) . .
C12 C11 Si1 122.6(5) . .
C16 C11 Si1 120.5(5) . .
C11 C12 C13 122.4(6) . .
C11 C12 H12 118.8 . .
C13 C12 H12 118.8 . .
C14 C13 C12 118.0(6) . .
C14 C13 H13 121.0 . .
C12 C13 H13 121.0 . .
C15 C14 C13 121.7(6) . .
C15 C14 Br1 119.5(5) . .
C13 C14 Br1 118.8(5) . .
C14 C15 C16 119.0(6) . .
C14 C15 H15 120.5 . .
C16 C15 H15 120.5 . .
C15 C16 C11 122.1(6) . .
C15 C16 H16 118.9 . .
C11 C16 H16 118.9 . .
C26 C21 C22 116.5(5) . .
C26 C21 Si1 122.4(5) . .
C22 C21 Si1 121.2(4) . .
C23 C22 C21 122.7(5) . .
C23 C22 H22 118.6 . .
C21 C22 H22 118.6 . .
C22 C23 C24 119.0(6) . .
C22 C23 H23 120.5 . .
C24 C23 H23 120.5 . .
C23 C24 C25 121.2(6) . .
C23 C24 Br2 118.7(5) . .
C25 C24 Br2 120.1(4) . .
C24 C25 C26 119.0(6) . .
C24 C25 H25 120.5 . .
C26 C25 H25 120.5 . .
C21 C26 C25 121.7(6) . .
C21 C26 H26 119.2 . .
C25 C26 H26 119.2 . .
C31 Si2 C31 106.8(4) 3_576 4_756
C31 Si2 C31 110.8(2) 3_576 2_775
C31 Si2 C31 110.8(2) 4_756 2_775
C31 Si2 C31 110.8(2) 3_576 .
C31 Si2 C31 110.8(2) 4_756 .
C31 Si2 C31 106.8(4) 2_775 .
C36 C31 C32 116.9(7) . .
C36 C31 Si2 118.8(5) . .
C32 C31 Si2 124.2(6) . .
C33 C32 C31 124.0(7) . .
C33 C32 H32 118.0 . .
C31 C32 H32 118.0 . .
C32 C33 C34 116.8(6) . .
C32 C33 H33 121.6 . .
C34 C33 H33 121.6 . .
C35 C34 C33 122.5(7) . .
C35 C34 Br3 118.6(6) . .
C33 C34 Br3 118.9(5) . .
C34 C35 C36 118.8(8) . .
C34 C35 H35 120.6 . .
C36 C35 H35 120.6 . .
C31 C36 C35 121.0(7) . .
C31 C36 H36 119.5 . .
C35 C36 H36 119.5 . .

loop_
_geom_bond_atom_site_label_1
_geom_bond_atom_site_label_2
_geom_bond_distance
_geom_bond_site_symmetry_2
Br1 C14 1.897(6) .
Br2 C24 1.907(6) .
Si1 C21 1.873(6) .
Si1 C21 1.873(6) 2_655
Si1 C11 1.874(6) 2_655
Si1 C11 1.874(6) .
C11 C12 1.376(9) .
C11 C16 1.410(9) .
C12 C13 1.417(9) .
C12 H12 0.9500 .
C13 C14 1.392(10) .
C13 H13 0.9500 .
C14 C15 1.363(10) .
C15 C16 1.400(10) .
C15 H15 0.9500 .
C16 H16 0.9500 .
C21 C26 1.387(8) .
C21 C22 1.412(9) .
C22 C23 1.366(9) .
C22 H22 0.9500 .
C23 C24 1.377(8) .
C23 H23 0.9500 .
C24 C25 1.378(9) .
C25 C26 1.401(9) .
C25 H25 0.9500 .
C26 H26 0.9500 .
Br3 C34 1.903(7) .
Si2 C31 1.873(7) 3_576
Si2 C31 1.873(7) 4_756
Si2 C31 1.873(7) 2_775
Si2 C31 1.873(7) .
C31 C36 1.384(10) .
C31 C32 1.415(10) .
C32 C33 1.339(11) .
C32 H32 0.9500 .
C33 C34 1.410(10) .
C33 H33 0.9500 .
C34 C35 1.360(11) .
C35 C36 1.399(11) .
C35 H35 0.9500 .
C36 H36 0.9500 .

loop_
_geom_torsion_atom_site_label_1
_geom_torsion_atom_site_label_2
_geom_torsion_atom_site_label_3
_geom_torsion_atom_site_label_4
_geom_torsion
_geom_torsion_site_symmetry_1
C21 Si1 C11 C12 23.3(7) .
C21 Si1 C11 C12 -97.0(6) 2_655
C11 Si1 C11 C12 143.2(7) 2_655
C21 Si1 C11 C16 -160.6(5) .
C21 Si1 C11 C16 79.1(6) 2_655
C11 Si1 C11 C16 -40.7(5) 2_655
C16 C11 C12 C13 -1.8(11) .
Si1 C11 C12 C13 174.4(6) .
C11 C12 C13 C14 1.9(11) .
C12 C13 C14 C15 -0.7(11) .
C12 C13 C14 Br1 -179.1(6) .
C13 C14 C15 C16 -0.5(11) .
Br1 C14 C15 C16 177.8(6) .
C14 C15 C16 C11 0.6(11) .
C12 C11 C16 C15 0.6(10) .
Si1 C11 C16 C15 -175.8(6) .
C21 Si1 C21 C26 -129.2(6) 2_655
C11 Si1 C21 C26 -10.2(6) 2_655
C11 Si1 C21 C26 111.8(5) .
C21 Si1 C21 C22 51.2(4) 2_655
C11 Si1 C21 C22 170.2(5) 2_655
C11 Si1 C21 C22 -67.8(5) .
C26 C21 C22 C23 -2.2(9) .
Si1 C21 C22 C23 177.5(4) .
C21 C22 C23 C24 1.5(9) .
C22 C23 C24 C25 -0.5(9) .
C22 C23 C24 Br2 -179.4(4) .
C23 C24 C25 C26 0.2(9) .
Br2 C24 C25 C26 179.0(5) .
C22 C21 C26 C25 1.8(9) .
Si1 C21 C26 C25 -177.9(5) .
C24 C25 C26 C21 -0.9(10) .
C31 Si2 C31 C36 -60.1(5) 3_576
C31 Si2 C31 C36 -178.5(6) 4_756
C31 Si2 C31 C36 60.7(6) 2_775
C31 Si2 C31 C32 123.9(8) 3_576
C31 Si2 C31 C32 5.5(6) 4_756
C31 Si2 C31 C32 -115.3(7) 2_775
C36 C31 C32 C33 -1.6(11) .
Si2 C31 C32 C33 174.5(6) .
C31 C32 C33 C34 2.1(11) .
C32 C33 C34 C35 -1.7(11) .
C32 C33 C34 Br3 178.1(5) .
C33 C34 C35 C36 0.9(12) .
Br3 C34 C35 C36 -179.0(6) .
C32 C31 C36 C35 0.6(11) .
Si2 C31 C36 C35 -175.7(6) .
C34 C35 C36 C31 -0.3(12) .
